data_7133202
loop_
_publ_author_name
'Hu, Lei'
'Chakraborty, Sayandip'
'Tumanov, Nikolay'
'Wouters, Johan'
'Robiette, Rapha&#xeb;l'
'Berionni, Guillaume'

_publ_section_title
;
 Regulating iminophosphorane P&#xe001;N bond reactivity through geometric
 constraints with cage-shaped triarylphosphines.
;
_journal_issue 55
_journal_name_full 'Chemical communications (Cambridge, England)'
_journal_page_first 7073
_journal_page_last 7076
_journal_paper_doi 10.1039/d4cc01868k
_journal_volume 60
_journal_year 2024
_chemical_formula_moiety '2(C19 H13 O P), H2 O'
_chemical_formula_sum 'C38 H28 O3 P2'
_chemical_formula_weight 594.54
_chemical_name_common '9-phosphatriptycene oxide hemihydrate'
_chemical_name_systematic '9-phosphatriptycene oxide hemihydrate'
_space_group_crystal_system orthorhombic
_space_group_IT_number 61
_space_group_name_Hall '-P 2ac 2ab'
_space_group_name_H-M_alt 'P b c a'
_atom_sites_solution_hydrogens mixed
_atom_sites_solution_primary dual
_atom_sites_solution_secondary difmap
_audit_creation_method SHELXL-2019/3
_audit_update_record
;
2024-04-10 deposited with the CCDC.	2024-04-28 downloaded from the CCDC.
;
_cell_angle_alpha 90
_cell_angle_beta 90
_cell_angle_gamma 90
_cell_formula_units_Z 8
_cell_length_a 16.51047(10)
_cell_length_b 16.41081(10)
_cell_length_c 23.08005(14)
_cell_measurement_reflns_used 16846
_cell_measurement_temperature 295(2)
_cell_measurement_theta_max 67.0790
_cell_measurement_theta_min 3.3020
_cell_volume 6253.54(7)
_computing_cell_refinement 'CrysAlisPro 1.171.40.53 (Rigaku OD, 2019)'
_computing_data_collection 'CrysAlisPro 1.171.40.53 (Rigaku OD, 2019)'
_computing_data_reduction 'CrysAlisPro 1.171.40.53 (Rigaku OD, 2019)'
_computing_molecular_graphics 'Mercury 4.0 (Macrae et al, 2020)'
_computing_publication_material 'enCIFer (Allen et al, 2004)'
_computing_structure_refinement 'SHELXL-2018/3 (Sheldrick, 2018)'
_computing_structure_solution 'SHELXT (Sheldrick, 2015)'
_diffrn_ambient_temperature 295(2)
_diffrn_detector_area_resol_mean 10.3712
_diffrn_measured_fraction_theta_full 0.995
_diffrn_measured_fraction_theta_max 0.995
_diffrn_measurement_device_type
;
Oxford Diffraction Xcalibur, Ruby, Gemini Ultra
;
_diffrn_measurement_method '\w scans'
_diffrn_radiation_monochromator 'multilayer mirror'
_diffrn_radiation_type CuK\a
_diffrn_radiation_wavelength 1.54184
_diffrn_reflns_av_R_equivalents 0.0189
_diffrn_reflns_av_unetI/netI 0.0114
_diffrn_reflns_Laue_measured_fraction_full 0.995
_diffrn_reflns_Laue_measured_fraction_max 0.995
_diffrn_reflns_limit_h_max 19
_diffrn_reflns_limit_h_min -19
_diffrn_reflns_limit_k_max 14
_diffrn_reflns_limit_k_min -19
_diffrn_reflns_limit_l_max 27
_diffrn_reflns_limit_l_min -23
_diffrn_reflns_number 28008
_diffrn_reflns_point_group_measured_fraction_full 0.995
_diffrn_reflns_point_group_measured_fraction_max 0.995
_diffrn_reflns_theta_full 67.114
_diffrn_reflns_theta_max 67.114
_diffrn_reflns_theta_min 3.830
_diffrn_source 'fine-focus sealed tube'
_exptl_absorpt_coefficient_mu 1.549
_exptl_absorpt_correction_T_max 0.864
_exptl_absorpt_correction_T_min 0.641
_exptl_absorpt_correction_type analytical
_exptl_absorpt_process_details
;
CrysAlisPro 1.171.40.53 (Rigaku Oxford Diffraction, 2019)
Analytical numeric absorption correction using a multifaceted crystal
model based on expressions derived by R.C. Clark & J.S. Reid.
(Clark, R. C. & Reid, J. S. (1995). Acta Cryst. A51, 887-897)
Empirical absorption correction using spherical harmonics,
 implemented in SCALE3 ABSPACK scaling algorithm.
;
_exptl_crystal_colour colourless
_exptl_crystal_density_diffrn 1.263
_exptl_crystal_description block
_exptl_crystal_F_000 2480
_exptl_crystal_size_max 0.440
_exptl_crystal_size_mid 0.310
_exptl_crystal_size_min 0.140
_refine_diff_density_max 0.182
_refine_diff_density_min -0.227
_refine_diff_density_rms 0.027
_refine_ls_extinction_method none
_refine_ls_goodness_of_fit_ref 1.068
_refine_ls_hydrogen_treatment constr
_refine_ls_matrix_type full
_refine_ls_number_parameters 980
_refine_ls_number_reflns 5550
_refine_ls_number_restraints 1047
_refine_ls_restrained_S_all 1.040
_refine_ls_R_factor_all 0.0354
_refine_ls_R_factor_gt 0.0337
_refine_ls_shift/su_max 0.001
_refine_ls_shift/su_mean 0.000
_refine_ls_structure_factor_coef Fsqd
_refine_ls_weighting_details 'w=1/[\s^2^(Fo^2^)+(0.0572P)^2^+0.6349P] where P=(Fo^2^+2Fc^2^)/3'
_refine_ls_weighting_scheme calc
_refine_ls_wR_factor_gt 0.0947
_refine_ls_wR_factor_ref 0.0967
_reflns_Friedel_coverage 0.000
_reflns_number_gt 5212
_reflns_number_total 5550
_reflns_threshold_expression 'I > 2\s(I)'
_cod_data_source_file d4cc01868k2.cif
_cod_data_source_block nt0284_LeiHu_73B
_cod_depositor_comments 'Adding full bibliography for 7133202--7133219.cif.'
_cod_database_code 7133202
_shelx_shelxl_version_number 2019/3
_shelx_space_group_comment
;
The symmetry employed for this shelxl refinement is uniquely defined
by the following loop, which should always be used as a source of
symmetry information in preference to the above space-group names.
They are only intended as comments.
;
_shelx_estimated_absorpt_t_min 0.549
_shelx_estimated_absorpt_t_max 0.812

loop_
_space_group_symop_operation_xyz
'x, y, z'
'-x+1/2, -y, z+1/2'
'-x, y+1/2, -z+1/2'
'x+1/2, -y+1/2, -z'
'-x, -y, -z'
'x-1/2, y, -z-1/2'
'x, -y-1/2, z-1/2'
'-x-1/2, y-1/2, z'

loop_
_atom_site_label
_atom_site_type_symbol
_atom_site_fract_x
_atom_site_fract_y
_atom_site_fract_z
_atom_site_U_iso_or_equiv
_atom_site_adp_type
_atom_site_occupancy
_atom_site_site_symmetry_order
_atom_site_calc_flag
_atom_site_refinement_flags_posn
_atom_site_refinement_flags_adp
_atom_site_refinement_flags_occupancy
_atom_site_disorder_assembly
_atom_site_disorder_group
O2A O 0.5939(4) 0.2631(3) 0.6343(3) 0.161(3) Uani 0.451(3) 1 d . U P A 1
H21 H 0.629186 0.279190 0.608307 0.241 Uiso 0.451(3) 1 d R U P A 1
H22 H 0.567160 0.307472 0.643433 0.241 Uiso 0.451(3) 1 d R U P A 1
O2B O 0.6285(6) 0.2946(5) 0.6553(4) 0.171(3) Uani 0.409(3) 1 d . U P B 2
H23 H 0.593439 0.334726 0.655725 0.256 Uiso 0.409(3) 1 d R U P B 2
H24 H 0.661225 0.306205 0.626640 0.256 Uiso 0.409(3) 1 d R U P B 2
O2C O 0.5988(11) 0.3578(9) 0.6058(8) 0.180(4) Uani 0.140(3) 1 d . U P C 3
H25 H 0.580228 0.335859 0.640474 0.270 Uiso 0.140(3) 1 d R U P C 3
H26 H 0.599587 0.315674 0.582524 0.270 Uiso 0.140(3) 1 d R U P C 3
P1B P 0.75630(9) 0.27101(9) 0.49779(6) 0.0539(3) Uani 0.581(3) 1 d D U P D 1
O1B O 0.68829(16) 0.29957(19) 0.53336(12) 0.0880(7) Uani 0.581(3) 1 d D . P D 1
C1B C 0.8569(4) 0.3114(4) 0.5115(3) 0.0540(11) Uani 0.581(3) 1 d D U P D 1
C2B C 0.8774(4) 0.3680(3) 0.5534(2) 0.0731(12) Uani 0.581(3) 1 d D U P D 1
H2B H 0.838283 0.388116 0.578623 0.088 Uiso 0.581(3) 1 calc R U P D 1
C3B C 0.9565(5) 0.3941(6) 0.5575(4) 0.092(2) Uani 0.581(3) 1 d D U P D 1
H3B H 0.970705 0.433293 0.584777 0.110 Uiso 0.581(3) 1 calc R U P D 1
C4B C 1.0142(3) 0.3626(4) 0.5215(3) 0.0951(16) Uani 0.581(3) 1 d D U P D 1
H4B H 1.067583 0.379821 0.525199 0.114 Uiso 0.581(3) 1 calc R U P D 1
C5B C 0.9948(3) 0.3051(4) 0.4793(3) 0.0790(14) Uani 0.581(3) 1 d D U P D 1
H5B H 1.034516 0.284918 0.454534 0.095 Uiso 0.581(3) 1 calc R U P D 1
C6B C 0.9155(4) 0.2786(6) 0.4747(4) 0.0541(13) Uani 0.581(3) 1 d D U P D 1
C7B C 0.8865(6) 0.2170(6) 0.4315(4) 0.0604(19) Uani 0.581(3) 1 d D U P D 1
H7B H 0.932046 0.197685 0.408022 0.072 Uiso 0.581(3) 1 calc R U P D 1
C8B C 0.8217(5) 0.2542(7) 0.3926(3) 0.0482(13) Uani 0.581(3) 1 d D U P D 1
C9B C 0.8284(4) 0.2625(5) 0.3333(2) 0.0604(11) Uani 0.581(3) 1 d D . P D 1
H9B H 0.874184 0.243335 0.314213 0.072 Uiso 0.581(3) 1 calc R U P D 1
C10B C 0.7673(4) 0.2989(6) 0.3026(2) 0.0750(14) Uani 0.581(3) 1 d D . P D 1
H10B H 0.771220 0.302429 0.262466 0.090 Uiso 0.581(3) 1 calc R U P D 1
C11B C 0.7007(5) 0.3301(7) 0.3298(3) 0.081(2) Uani 0.581(3) 1 d D U P D 1
H11B H 0.661123 0.356350 0.308094 0.097 Uiso 0.581(3) 1 calc R U P D 1
C12B C 0.6913(3) 0.3232(5) 0.3893(3) 0.0717(13) Uani 0.581(3) 1 d D . P D 1
H12B H 0.645126 0.342723 0.407803 0.086 Uiso 0.581(3) 1 calc R U P D 1
C13B C 0.7533(4) 0.2860(4) 0.4203(2) 0.0499(9) Uani 0.581(3) 1 d D U P D 1
C14B C 0.8483(7) 0.1461(4) 0.4635(5) 0.0596(19) Uani 0.581(3) 1 d D U P D 1
C15B C 0.8794(4) 0.0677(4) 0.4608(4) 0.085(2) Uani 0.581(3) 1 d D U P D 1
H15B H 0.922433 0.055442 0.436212 0.102 Uiso 0.581(3) 1 calc R U P D 1
C16B C 0.8449(6) 0.0074(4) 0.4956(4) 0.101(3) Uani 0.581(3) 1 d D U P D 1
H16B H 0.866109 -0.045091 0.496021 0.121 Uiso 0.581(3) 1 calc R U P D 1
C17B C 0.7794(5) 0.0269(4) 0.5292(3) 0.105(3) Uani 0.581(3) 1 d D U P D 1
H17B H 0.755388 -0.013477 0.551594 0.126 Uiso 0.581(3) 1 calc R U P D 1
C18B C 0.7481(5) 0.1048(4) 0.5308(3) 0.0898(18) Uani 0.581(3) 1 d D U P D 1
H18B H 0.703820 0.116245 0.554371 0.108 Uiso 0.581(3) 1 calc R U P D 1
C19B C 0.7816(5) 0.1650(4) 0.4979(4) 0.0559(15) Uani 0.581(3) 1 d D U P D 1
P1C P 0.75037(15) 0.24061(18) 0.50957(11) 0.0650(6) Uani 0.353(3) 1 d D . P E 2
O1C O 0.6811(3) 0.2489(5) 0.5489(2) 0.1139(18) Uani 0.353(3) 1 d D . P E 2
C1C C 0.8377(7) 0.2990(6) 0.5257(4) 0.067(2) Uani 0.353(3) 1 d D . P E 2
C2C C 0.8473(9) 0.3535(7) 0.5720(4) 0.104(4) Uani 0.353(3) 1 d D . P E 2
H2C H 0.805422 0.361658 0.598392 0.124 Uiso 0.353(3) 1 calc R U P E 2
C3C C 0.9194(10) 0.3946(9) 0.5779(6) 0.121(5) Uani 0.353(3) 1 d D . P E 2
H3C H 0.926567 0.430876 0.608467 0.145 Uiso 0.353(3) 1 calc R U P E 2
C4C C 0.9789(12) 0.3826(13) 0.5400(9) 0.120(5) Uani 0.353(3) 1 d D . P E 2
H4C H 1.026667 0.412027 0.544436 0.145 Uiso 0.353(3) 1 calc R U P E 2
C5C C 0.9730(7) 0.3277(9) 0.4938(6) 0.093(3) Uani 0.353(3) 1 d D . P E 2
H5C H 1.016621 0.317873 0.469277 0.111 Uiso 0.353(3) 1 calc R U P E 2
C6C C 0.8992(7) 0.2887(9) 0.4860(6) 0.064(3) Uani 0.353(3) 1 d D . P E 2
C7C C 0.8828(9) 0.2321(8) 0.4352(6) 0.061(3) Uani 0.353(3) 1 d D . P E 2
H7C H 0.930069 0.228848 0.409577 0.073 Uiso 0.353(3) 1 calc R U P E 2
C8C C 0.8084(8) 0.2653(11) 0.4025(5) 0.057(3) Uani 0.353(3) 1 d D . P E 2
C9C C 0.8073(7) 0.2791(9) 0.3439(5) 0.079(3) Uani 0.353(3) 1 d D . P E 2
H9C H 0.852574 0.266779 0.321644 0.094 Uiso 0.353(3) 1 calc R U P E 2
C10C C 0.7385(7) 0.3115(8) 0.3177(5) 0.087(4) Uani 0.353(3) 1 d D . P E 2
H10C H 0.738080 0.323119 0.278285 0.105 Uiso 0.353(3) 1 calc R U P E 2
C11C C 0.6725(7) 0.3255(9) 0.3505(5) 0.092(4) Uani 0.353(3) 1 d D . P E 2
H11C H 0.627217 0.349503 0.333593 0.111 Uiso 0.353(3) 1 calc R U P E 2
C12C C 0.6702(7) 0.3052(11) 0.4090(5) 0.091(4) Uani 0.353(3) 1 d D . P E 2
H12C H 0.622615 0.312176 0.430041 0.109 Uiso 0.353(3) 1 calc R U P E 2
C13C C 0.7393(7) 0.2742(10) 0.4364(4) 0.064(3) Uani 0.353(3) 1 d D . P E 2
C14C C 0.8619(10) 0.1488(7) 0.4600(8) 0.050(2) Uani 0.353(3) 1 d D . P E 2
C15C C 0.9056(7) 0.0774(7) 0.4516(7) 0.071(2) Uani 0.353(3) 1 d D . P E 2
H15C H 0.951125 0.077833 0.427863 0.085 Uiso 0.353(3) 1 calc R U P E 2
C16C C 0.8824(7) 0.0062(6) 0.4781(6) 0.087(2) Uani 0.353(3) 1 d D . P E 2
H16C H 0.912890 -0.040660 0.472007 0.104 Uiso 0.353(3) 1 calc R U P E 2
C17C C 0.8144(8) 0.0022(8) 0.5139(7) 0.085(3) Uani 0.353(3) 1 d D . P E 2
H17C H 0.798359 -0.047179 0.530108 0.101 Uiso 0.353(3) 1 calc R U P E 2
C18C C 0.7711(5) 0.0728(5) 0.5250(3) 0.0689(18) Uani 0.353(3) 1 d D . P E 2
H18C H 0.726516 0.072773 0.549619 0.083 Uiso 0.353(3) 1 calc R U P E 2
C19C C 0.7969(6) 0.1428(5) 0.4982(5) 0.0486(16) Uani 0.353(3) 1 d D . P E 2
P1E P 0.8899(12) 0.2151(15) 0.4209(9) 0.067(3) Uani 0.0664(17) 1 d D U P F 3
O1E O 0.9499(14) 0.195(2) 0.3759(10) 0.152(10) Uani 0.0664(17) 1 d D . P F 3
C1E C 0.906(2) 0.293(3) 0.4743(17) 0.054(4) Uani 0.0664(17) 1 d D U P F 3
C2E C 0.980(3) 0.331(4) 0.486(3) 0.079(4) Uani 0.0664(17) 1 d D U P F 3
H2E H 1.024183 0.321208 0.462074 0.095 Uiso 0.0664(17) 1 calc R U P F 3
C3E C 0.986(3) 0.382(5) 0.533(3) 0.096(4) Uani 0.0664(17) 1 d D U P F 3
H3E H 1.035217 0.407425 0.540903 0.115 Uiso 0.0664(17) 1 calc R U P F 3
C4E C 0.922(3) 0.396(4) 0.567(3) 0.090(4) Uani 0.0664(17) 1 d D U P F 3
H4E H 0.926668 0.431390 0.597877 0.108 Uiso 0.0664(17) 1 calc R U P F 3
C5E C 0.848(3) 0.358(3) 0.5568(19) 0.073(4) Uani 0.0664(17) 1 d D U P F 3
H5E H 0.804867 0.366011 0.582373 0.088 Uiso 0.0664(17) 1 calc R U P F 3
C6E C 0.838(2) 0.308(3) 0.5088(16) 0.055(4) Uani 0.0664(17) 1 d D U P F 3
C7E C 0.7627(19) 0.257(2) 0.4990(13) 0.055(3) Uani 0.0664(17) 1 d D U P F 3
H7E H 0.719393 0.271514 0.526227 0.066 Uiso 0.0664(17) 1 calc R U P F 3
C8E C 0.7353(18) 0.267(4) 0.4360(13) 0.052(4) Uani 0.0664(17) 1 d D U P F 3
C9E C 0.660(2) 0.297(4) 0.4205(18) 0.077(12) Uani 0.0664(17) 1 d D . P F 3
H9E H 0.619062 0.300238 0.447752 0.092 Uiso 0.0664(17) 1 calc R U P F 3
C10E C 0.648(2) 0.322(4) 0.3641(19) 0.071(7) Uani 0.0664(17) 1 d D . P F 3
H10E H 0.596765 0.340807 0.353023 0.085 Uiso 0.0664(17) 1 calc R U P F 3
C11E C 0.708(2) 0.319(5) 0.325(2) 0.079(4) Uani 0.0664(17) 1 d D U P F 3
H11E H 0.699408 0.339369 0.287626 0.095 Uiso 0.0664(17) 1 calc R U P F 3
C12E C 0.784(2) 0.287(3) 0.3386(14) 0.067(9) Uani 0.0664(17) 1 d D . P F 3
H12E H 0.824742 0.284899 0.311156 0.081 Uiso 0.0664(17) 1 calc R U P F 3
C13E C 0.7963(15) 0.258(3) 0.3950(12) 0.048(4) Uani 0.0664(17) 1 d D U P F 3
C14E C 0.788(3) 0.168(2) 0.5050(19) 0.055(4) Uani 0.0664(17) 1 d D U P F 3
C15E C 0.736(3) 0.114(3) 0.533(2) 0.088(4) Uani 0.0664(17) 1 d D U P F 3
H15E H 0.695562 0.133035 0.557232 0.106 Uiso 0.0664(17) 1 calc R U P F 3
C16E C 0.745(3) 0.031(3) 0.524(2) 0.103(5) Uani 0.0664(17) 1 d D U P F 3
H16E H 0.710082 -0.005858 0.542196 0.124 Uiso 0.0664(17) 1 calc R U P F 3
C17E C 0.807(3) 0.003(2) 0.4890(19) 0.101(5) Uani 0.0664(17) 1 d D U P F 3
H17E H 0.814220 -0.052519 0.484565 0.121 Uiso 0.0664(17) 1 calc R U P F 3
C18E C 0.858(4) 0.0563(18) 0.460(3) 0.083(4) Uani 0.0664(17) 1 d D U P F 3
H18E H 0.897978 0.036483 0.435803 0.099 Uiso 0.0664(17) 1 calc R U P F 3
C19E C 0.848(3) 0.1387(17) 0.4678(19) 0.060(4) Uani 0.0664(17) 1 d D U P F 3
P1A P 0.49183(3) 0.45020(3) 0.72767(2) 0.05670(17) Uani 0.8730(17) 1 d D U P G 1
O1A O 0.49121(8) 0.37676(8) 0.69041(6) 0.0880(4) Uani 0.8730(17) 1 d D . P G 1
C1A C 0.5569(2) 0.45263(19) 0.78846(15) 0.0519(6) Uani 0.8730(17) 1 d D U P G 1
C2A C 0.60958(17) 0.39134(17) 0.80518(14) 0.0694(7) Uani 0.8730(17) 1 d D U P G 1
H2A H 0.611073 0.342385 0.784909 0.083 Uiso 0.8730(17) 1 calc R U P G 1
C3A C 0.6597(2) 0.40343(18) 0.85195(14) 0.0794(8) Uani 0.8730(17) 1 d D U P G 1
H3A H 0.695898 0.362820 0.862826 0.095 Uiso 0.8730(17) 1 calc R U P G 1
C4A C 0.6567(2) 0.4746(2) 0.88262(14) 0.0760(9) Uani 0.8730(17) 1 d D U P G 1
H4A H 0.691254 0.482301 0.913971 0.091 Uiso 0.8730(17) 1 calc R U P G 1
C5A C 0.6021(2) 0.5358(2) 0.86719(13) 0.0623(7) Uani 0.8730(17) 1 d D U P G 1
H5A H 0.599351 0.583470 0.888895 0.075 Uiso 0.8730(17) 1 calc R U P G 1
C6A C 0.5521(2) 0.5256(2) 0.81950(14) 0.0486(7) Uani 0.8730(17) 1 d D U P G 1
C7A C 0.4943(3) 0.5887(2) 0.7983(2) 0.0553(8) Uani 0.8730(17) 1 d D U P G 1
H7A H 0.495384 0.636817 0.823446 0.066 Uiso 0.8730(17) 1 calc R U P G 1
C8A C 0.40760(16) 0.55145(15) 0.79604(14) 0.0545(5) Uani 0.8730(17) 1 d D U P G 1
C9A C 0.34128(15) 0.58282(16) 0.82410(12) 0.0734(5) Uani 0.8730(17) 1 d D . P G 1
H9A H 0.345702 0.630597 0.845545 0.088 Uiso 0.8730(17) 1 calc R U P G 1
C10A C 0.26769(14) 0.54265(19) 0.82018(10) 0.0937(7) Uani 0.8730(17) 1 d D . P G 1
H10A H 0.222651 0.564141 0.838948 0.112 Uiso 0.8730(17) 1 calc R U P G 1
C11A C 0.25993(18) 0.4713(3) 0.78893(13) 0.1063(10) Uani 0.8730(17) 1 d D U P G 1
H11A H 0.210570 0.444018 0.787896 0.128 Uiso 0.8730(17) 1 calc R U P G 1
C12A C 0.32552(16) 0.44073(18) 0.75935(10) 0.0879(7) Uani 0.8730(17) 1 d D . P G 1
H12A H 0.320315 0.393704 0.737177 0.105 Uiso 0.8730(17) 1 calc R U P G 1
C13A C 0.39926(12) 0.48032(14) 0.76278(10) 0.0577(5) Uani 0.8730(17) 1 d D U P G 1
C14A C 0.5140(3) 0.61208(19) 0.73596(15) 0.0558(6) Uani 0.8730(17) 1 d D U P G 1
C15A C 0.5288(3) 0.6907(2) 0.71758(14) 0.0759(7) Uani 0.8730(17) 1 d D U P G 1
H15A H 0.525724 0.734157 0.743342 0.091 Uiso 0.8730(17) 1 calc R U P G 1
C16A C 0.5487(3) 0.7036(2) 0.65961(16) 0.0975(10) Uani 0.8730(17) 1 d D U P G 1
H16A H 0.557875 0.756499 0.646734 0.117 Uiso 0.8730(17) 1 calc R U P G 1
C17A C 0.5549(3) 0.6405(2) 0.62117(16) 0.0946(11) Uani 0.8730(17) 1 d D U P G 1
H17A H 0.569571 0.650835 0.582961 0.113 Uiso 0.8730(17) 1 calc R U P G 1
C18A C 0.5397(3) 0.5617(2) 0.63860(14) 0.0767(9) Uani 0.8730(17) 1 d D U P G 1
H18A H 0.543775 0.518691 0.612527 0.092 Uiso 0.8730(17) 1 calc R U P G 1
C19A C 0.5182(2) 0.54780(15) 0.69607(12) 0.0549(6) Uani 0.8730(17) 1 d D U P G 1
P1D P 0.4796(7) 0.6006(6) 0.8032(4) 0.081(2) Uani 0.1270(17) 1 d D U P G 2
O1D O 0.4712(13) 0.6743(9) 0.8415(7) 0.189(9) Uani 0.1270(17) 1 d D . P G 2
C1D C 0.5550(16) 0.5340(14) 0.8299(10) 0.044(3) Uani 0.1270(17) 1 d D U P G 2
C2D C 0.5929(14) 0.5516(14) 0.8803(8) 0.057(4) Uani 0.1270(17) 1 d D U P G 2
H2D H 0.582109 0.598835 0.901133 0.069 Uiso 0.1270(17) 1 calc R U P G 2
C3D C 0.6474(15) 0.4958(14) 0.8981(8) 0.069(4) Uani 0.1270(17) 1 d D U P G 2
H3D H 0.677152 0.505653 0.931615 0.083 Uiso 0.1270(17) 1 calc R U P G 2
C4D C 0.6599(18) 0.4263(15) 0.8686(10) 0.079(4) Uani 0.1270(17) 1 d D U P G 2
H4D H 0.692612 0.386670 0.885355 0.095 Uiso 0.1270(17) 1 calc R U P G 2
C5D C 0.6271(13) 0.4106(11) 0.8153(10) 0.067(4) Uani 0.1270(17) 1 d D U P G 2
H5D H 0.643011 0.366482 0.792757 0.081 Uiso 0.1270(17) 1 calc R U P G 2
C6D C 0.5666(15) 0.4672(14) 0.7970(10) 0.047(3) Uani 0.1270(17) 1 d D U P G 2
C7D C 0.5208(7) 0.4516(8) 0.7416(5) 0.056(3) Uani 0.1270(17) 1 d D U P G 2
H7D H 0.535291 0.400523 0.722179 0.067 Uiso 0.1270(17) 1 calc R U P G 2
C8D C 0.4248(7) 0.4605(9) 0.7567(7) 0.061(3) Uani 0.1270(17) 1 d D U P G 2
C9D C 0.3609(10) 0.4034(12) 0.7535(9) 0.112(5) Uani 0.1270(17) 1 d D . P G 2
H9D H 0.368989 0.354853 0.733529 0.134 Uiso 0.1270(17) 1 calc R U P G 2
C10D C 0.2866(12) 0.4178(16) 0.7794(10) 0.139(8) Uani 0.1270(17) 1 d D . P G 2
H10D H 0.247931 0.376630 0.777460 0.167 Uiso 0.1270(17) 1 calc R U P G 2
C11D C 0.2657(13) 0.4881(18) 0.8078(13) 0.114(5) Uani 0.1270(17) 1 d D U P G 2
H11D H 0.212906 0.497226 0.820164 0.137 Uiso 0.1270(17) 1 calc R U P G 2
C12D C 0.3243(10) 0.5435(13) 0.8170(10) 0.097(5) Uani 0.1270(17) 1 d D . P G 2
H12D H 0.315289 0.589926 0.839191 0.116 Uiso 0.1270(17) 1 calc R U P G 2
C13D C 0.4012(10) 0.5274(11) 0.7908(11) 0.061(3) Uani 0.1270(17) 1 d D U P G 2
C14D C 0.5231(17) 0.5276(11) 0.7017(8) 0.060(3) Uani 0.1270(17) 1 d D U P G 2
C15D C 0.540(2) 0.5374(16) 0.6433(10) 0.074(4) Uani 0.1270(17) 1 d D U P G 2
H15D H 0.541427 0.490415 0.620753 0.089 Uiso 0.1270(17) 1 calc R U P G 2
C16D C 0.555(2) 0.6101(14) 0.6154(12) 0.085(4) Uani 0.1270(17) 1 d D U P G 2
H16D H 0.563722 0.610351 0.575647 0.102 Uiso 0.1270(17) 1 calc R U P G 2
C17D C 0.557(3) 0.6810(15) 0.6452(11) 0.095(5) Uani 0.1270(17) 1 d D U P G 2
H17D H 0.571899 0.729475 0.627225 0.114 Uiso 0.1270(17) 1 calc R U P G 2
C18D C 0.536(3) 0.6792(14) 0.7026(10) 0.080(4) Uani 0.1270(17) 1 d D U P G 2
H18D H 0.532053 0.727461 0.723456 0.096 Uiso 0.1270(17) 1 calc R U P G 2
C19D C 0.521(2) 0.6038(13) 0.7299(9) 0.058(4) Uani 0.1270(17) 1 d D U P G 2

loop_
_atom_site_aniso_label
_atom_site_aniso_U_11
_atom_site_aniso_U_22
_atom_site_aniso_U_33
_atom_site_aniso_U_23
_atom_site_aniso_U_13
_atom_site_aniso_U_12
O2A 0.192(6) 0.082(3) 0.209(6) 0.007(3) 0.094(5) 0.025(3)
O2B 0.186(6) 0.159(6) 0.167(5) -0.026(4) 0.044(5) 0.027(4)
O2C 0.205(8) 0.127(7) 0.208(8) -0.021(6) 0.077(7) 0.028(6)
P1B 0.0540(4) 0.0572(6) 0.0505(5) -0.0059(4) 0.0035(3) 0.0012(4)
O1B 0.0750(13) 0.1146(19) 0.0744(14) -0.0158(14) 0.0185(10) 0.0123(14)
C1B 0.056(2) 0.053(2) 0.054(2) 0.0014(17) -0.0137(18) -0.0031(16)
C2B 0.082(3) 0.067(2) 0.070(2) -0.0144(17) -0.020(2) -0.0039(18)
C3B 0.103(5) 0.087(5) 0.087(4) -0.015(3) -0.029(3) -0.024(4)
C4B 0.070(2) 0.119(4) 0.097(3) 0.000(3) -0.029(2) -0.031(3)
C5B 0.053(2) 0.103(4) 0.081(2) 0.003(2) -0.0108(16) -0.010(2)
C6B 0.0523(19) 0.055(3) 0.055(2) 0.0080(17) -0.0064(15) 0.0015(17)
C7B 0.055(3) 0.067(3) 0.060(4) -0.006(3) 0.000(2) 0.003(2)
C8B 0.052(2) 0.041(2) 0.051(2) -0.0032(17) 0.0012(14) -0.0051(15)
C9B 0.071(3) 0.063(2) 0.0473(15) 0.0036(14) 0.0041(14) -0.0076(18)
C10B 0.096(4) 0.078(3) 0.0508(19) 0.0069(19) -0.0123(18) -0.003(3)
C11B 0.086(5) 0.087(4) 0.069(3) 0.004(3) -0.027(3) 0.015(4)
C12B 0.064(2) 0.079(3) 0.072(3) -0.005(2) -0.0191(19) 0.010(2)
C13B 0.053(2) 0.052(2) 0.0447(19) -0.0026(14) -0.0039(15) -0.0062(15)
C14B 0.084(5) 0.045(2) 0.050(3) 0.0029(19) -0.008(3) -0.002(2)
C15B 0.120(8) 0.058(3) 0.077(3) -0.010(2) -0.015(4) 0.010(3)
C16B 0.165(13) 0.048(2) 0.091(7) 0.001(3) -0.034(6) -0.011(5)
C17B 0.169(8) 0.068(4) 0.076(3) 0.021(3) -0.030(4) -0.046(5)
C18B 0.125(5) 0.082(4) 0.062(2) 0.008(3) -0.004(3) -0.041(3)
C19B 0.071(3) 0.053(3) 0.043(2) -0.001(2) -0.002(2) -0.0095(19)
P1C 0.0658(9) 0.0722(14) 0.0572(10) -0.0143(9) -0.0087(7) 0.0120(9)
O1C 0.084(3) 0.169(5) 0.089(3) -0.041(3) 0.014(2) 0.033(3)
C1C 0.089(5) 0.050(4) 0.062(5) -0.010(3) -0.029(3) 0.016(3)
C2C 0.142(8) 0.077(5) 0.092(6) -0.034(5) -0.065(6) 0.038(5)
C3C 0.174(11) 0.069(4) 0.118(8) -0.029(6) -0.096(8) 0.013(6)
C4C 0.125(11) 0.077(6) 0.160(15) -0.009(8) -0.092(9) -0.025(9)
C5C 0.084(6) 0.081(5) 0.112(9) 0.016(4) -0.041(5) -0.027(5)
C6C 0.065(6) 0.048(4) 0.078(7) 0.000(4) -0.035(5) -0.008(5)
C7C 0.064(4) 0.061(5) 0.057(5) 0.007(3) 0.000(4) -0.004(3)
C8C 0.064(6) 0.051(5) 0.056(4) -0.004(4) -0.024(4) -0.012(4)
C9C 0.070(7) 0.088(10) 0.078(5) 0.010(5) -0.011(4) -0.017(5)
C10C 0.094(11) 0.086(9) 0.082(8) 0.016(8) -0.036(7) -0.001(8)
C11C 0.080(8) 0.097(7) 0.099(9) 0.002(9) -0.044(7) 0.005(8)
C12C 0.090(7) 0.084(9) 0.098(8) -0.010(7) -0.041(5) 0.014(7)
C13C 0.060(4) 0.059(5) 0.072(5) -0.009(4) -0.019(3) 0.007(3)
C14C 0.048(3) 0.060(4) 0.041(4) -0.009(3) 0.004(2) -0.002(2)
C15C 0.071(4) 0.066(4) 0.076(5) -0.011(3) 0.004(3) 0.011(3)
C16C 0.111(6) 0.052(3) 0.098(7) -0.006(3) -0.019(4) 0.009(3)
C17C 0.104(8) 0.055(4) 0.094(11) 0.010(4) -0.028(5) -0.020(4)
C18C 0.091(4) 0.062(5) 0.054(3) 0.012(4) -0.010(3) -0.022(4)
C19C 0.054(3) 0.046(4) 0.045(3) -0.008(3) -0.004(2) 0.004(3)
P1E 0.061(5) 0.068(5) 0.071(6) 0.004(4) -0.013(4) -0.005(4)
O1E 0.106(15) 0.22(3) 0.131(17) 0.003(15) 0.028(12) 0.033(17)
C1E 0.052(6) 0.055(7) 0.056(6) 0.021(6) -0.015(5) 0.002(6)
C2E 0.055(7) 0.102(8) 0.079(7) 0.008(7) -0.014(7) -0.009(7)
C3E 0.074(7) 0.118(8) 0.096(7) -0.004(7) -0.030(7) -0.029(7)
C4E 0.098(8) 0.087(8) 0.084(8) -0.013(7) -0.024(7) -0.023(7)
C5E 0.080(7) 0.070(7) 0.070(7) -0.009(6) -0.020(7) -0.003(7)
C6E 0.062(6) 0.050(6) 0.053(6) 0.002(6) -0.013(6) 0.001(6)
C7E 0.053(6) 0.059(6) 0.053(6) -0.001(6) 0.005(6) 0.003(5)
C8E 0.053(7) 0.050(8) 0.052(6) -0.002(6) -0.008(5) -0.004(7)
C9E 0.067(13) 0.08(3) 0.086(14) -0.002(17) -0.021(10) 0.014(17)
C10E 0.055(13) 0.063(15) 0.094(14) 0.014(12) -0.027(9) 0.002(13)
C11E 0.081(9) 0.086(8) 0.071(7) 0.003(7) -0.028(7) 0.014(8)
C12E 0.060(13) 0.067(17) 0.074(13) 0.047(15) -0.002(11) -0.006(14)
C13E 0.052(7) 0.043(7) 0.048(6) 0.001(6) -0.012(5) -0.006(6)
C14E 0.070(7) 0.052(5) 0.043(7) -0.001(6) -0.010(6) -0.008(5)
C15E 0.123(8) 0.078(6) 0.064(7) 0.009(6) -0.001(6) -0.040(6)
C16E 0.164(11) 0.067(6) 0.078(7) 0.019(7) -0.027(8) -0.038(7)
C17E 0.165(14) 0.048(6) 0.090(9) 0.001(6) -0.037(8) -0.019(7)
C18E 0.121(10) 0.049(6) 0.078(7) -0.006(6) -0.019(8) 0.013(7)
C19E 0.084(8) 0.045(5) 0.052(7) 0.002(6) -0.009(6) 0.001(6)
P1A 0.0530(3) 0.0619(3) 0.0552(3) -0.01278(19) 0.0024(2) -0.0039(2)
O1A 0.0930(9) 0.0832(8) 0.0879(9) -0.0374(7) 0.0103(7) -0.0072(6)
C1A 0.0486(12) 0.0497(12) 0.0575(15) 0.0032(9) 0.0048(10) -0.0047(9)
C2A 0.0644(14) 0.0581(14) 0.0856(16) 0.0114(10) 0.0093(11) 0.0058(11)
C3A 0.0689(12) 0.0849(18) 0.084(2) 0.0323(13) 0.0005(14) 0.0161(13)
C4A 0.0645(13) 0.102(2) 0.0613(19) 0.0287(16) -0.0141(13) -0.0076(15)
C5A 0.0680(12) 0.0691(15) 0.0496(15) 0.0061(10) -0.0060(11) -0.0150(10)
C6A 0.0486(10) 0.0527(15) 0.0444(14) 0.0069(11) -0.0023(9) -0.0078(9)
C7A 0.0534(16) 0.0539(14) 0.0585(12) -0.0027(10) -0.0039(10) 0.0036(14)
C8A 0.0507(10) 0.0677(13) 0.0452(9) -0.0026(9) -0.0021(7) 0.0045(8)
C9A 0.0660(12) 0.0986(15) 0.0555(9) -0.0076(11) 0.0023(9) 0.0160(11)
C10A 0.0512(11) 0.160(2) 0.0704(12) -0.0135(13) 0.0079(9) 0.0119(13)
C11A 0.0491(12) 0.184(3) 0.086(2) -0.0265(18) 0.0027(12) -0.0245(14)
C12A 0.0565(13) 0.1255(19) 0.0816(13) -0.0256(13) 0.0003(11) -0.0244(12)
C13A 0.0439(10) 0.0750(13) 0.0543(9) -0.0103(9) 0.0029(8) -0.0023(9)
C14A 0.0523(14) 0.0604(10) 0.0547(12) 0.0071(9) -0.0061(10) 0.0050(9)
C15A 0.0853(17) 0.0670(13) 0.0754(17) 0.0195(12) -0.0100(16) 0.0016(12)
C16A 0.1017(19) 0.098(2) 0.093(2) 0.0478(16) -0.0029(18) -0.0032(19)
C17A 0.0879(16) 0.133(3) 0.0626(15) 0.034(2) 0.0037(14) -0.007(3)
C18A 0.0646(12) 0.113(3) 0.0527(11) 0.0076(13) 0.0053(10) 0.0004(17)
C19A 0.0472(12) 0.0676(12) 0.0499(11) 0.0072(9) -0.0020(8) 0.0033(11)
P1D 0.082(4) 0.089(4) 0.073(3) 0.013(2) -0.014(3) 0.041(2)
O1D 0.29(2) 0.128(9) 0.144(11) -0.050(9) -0.092(13) 0.099(12)
C1D 0.059(6) 0.037(5) 0.036(6) -0.009(4) -0.002(5) -0.011(4)
C2D 0.071(7) 0.067(7) 0.035(6) 0.003(5) -0.010(6) -0.026(5)
C3D 0.070(7) 0.093(8) 0.045(7) 0.029(5) -0.010(6) -0.023(6)
C4D 0.075(7) 0.087(8) 0.074(8) 0.027(7) -0.017(6) 0.002(8)
C5D 0.069(8) 0.053(7) 0.081(7) 0.011(6) -0.012(6) 0.005(6)
C6D 0.051(6) 0.050(7) 0.040(5) -0.001(5) -0.015(4) -0.009(6)
C7D 0.041(5) 0.067(5) 0.059(6) -0.028(4) -0.023(4) 0.002(5)
C8D 0.053(6) 0.069(6) 0.060(6) -0.017(5) -0.009(5) 0.008(5)
C9D 0.067(8) 0.123(11) 0.145(16) 0.004(10) -0.018(9) -0.011(7)
C10D 0.061(10) 0.196(17) 0.16(2) -0.009(15) -0.009(10) 0.000(11)
C11D 0.055(7) 0.196(10) 0.091(10) 0.005(9) 0.017(8) -0.007(7)
C12D 0.053(8) 0.157(15) 0.079(11) 0.008(12) 0.020(7) 0.027(7)
C13D 0.046(5) 0.082(8) 0.055(7) 0.005(6) 0.009(5) 0.020(6)
C14D 0.043(5) 0.087(7) 0.049(5) -0.001(5) -0.009(4) 0.025(6)
C15D 0.061(7) 0.099(8) 0.062(6) 0.016(6) -0.001(6) 0.002(7)
C16D 0.075(7) 0.116(9) 0.064(7) 0.028(6) 0.005(6) 0.000(9)
C17D 0.115(9) 0.095(8) 0.077(8) 0.046(7) 0.003(8) -0.001(9)
C18D 0.095(9) 0.067(7) 0.078(8) 0.011(6) -0.003(8) -0.002(7)
C19D 0.051(8) 0.075(6) 0.047(6) 0.024(5) -0.006(6) 0.002(7)

loop_
_atom_type_symbol
_atom_type_description
_atom_type_scat_dispersion_real
_atom_type_scat_dispersion_imag
_atom_type_scat_source
C C 0.0181 0.0091 'International Tables Vol C Tables 4.2.6.8 and 6.1.1.4'
H H 0.0000 0.0000 'International Tables Vol C Tables 4.2.6.8 and 6.1.1.4'
O O 0.0492 0.0322 'International Tables Vol C Tables 4.2.6.8 and 6.1.1.4'
P P 0.2955 0.4335 'International Tables Vol C Tables 4.2.6.8 and 6.1.1.4'

loop_
_geom_angle_atom_site_label_1
_geom_angle_atom_site_label_2
_geom_angle_atom_site_label_3
_geom_angle
_geom_angle_site_symmetry_1
_geom_angle_site_symmetry_3
_geom_angle_publ_flag
H21 O2A H22 104.5 . . ?
H23 O2B H24 104.5 . . ?
H25 O2C H26 103.1 . . ?
O1B P1B C19B 119.2(2) . . ?
O1B P1B C13B 119.3(2) . . ?
C19B P1B C13B 98.1(4) . . ?
O1B P1B C1B 119.1(3) . . ?
C19B P1B C1B 98.1(4) . . ?
C13B P1B C1B 98.5(3) . . ?
C2B C1B C6B 121.0(5) . . ?
C2B C1B P1B 126.2(5) . . ?
C6B C1B P1B 112.8(5) . . ?
C3B C2B C1B 119.2(5) . . ?
C3B C2B H2B 120.4 . . ?
C1B C2B H2B 120.4 . . ?
C4B C3B C2B 120.1(7) . . ?
C4B C3B H3B 120.0 . . ?
C2B C3B H3B 120.0 . . ?
C3B C4B C5B 121.5(6) . . ?
C3B C4B H4B 119.3 . . ?
C5B C4B H4B 119.3 . . ?
C6B C5B C4B 118.9(5) . . ?
C6B C5B H5B 120.6 . . ?
C4B C5B H5B 120.6 . . ?
C5B C6B C1B 119.3(6) . . ?
C5B C6B C7B 124.4(6) . . ?
C1B C6B C7B 116.3(6) . . ?
C6B C7B C14B 109.1(8) . . ?
C6B C7B C8B 110.2(8) . . ?
C14B C7B C8B 107.6(8) . . ?
C6B C7B H7B 109.9 . . ?
C14B C7B H7B 109.9 . . ?
C8B C7B H7B 109.9 . . ?
C9B C8B C13B 118.8(5) . . ?
C9B C8B C7B 124.6(6) . . ?
C13B C8B C7B 116.5(6) . . ?
C10B C9B C8B 119.8(5) . . ?
C10B C9B H9B 120.1 . . ?
C8B C9B H9B 120.1 . . ?
C11B C10B C9B 121.2(5) . . ?
C11B C10B H10B 119.4 . . ?
C9B C10B H10B 119.4 . . ?
C10B C11B C12B 121.1(6) . . ?
C10B C11B H11B 119.5 . . ?
C12B C11B H11B 119.5 . . ?
C11B C12B C13B 117.5(5) . . ?
C11B C12B H12B 121.2 . . ?
C13B C12B H12B 121.2 . . ?
C12B C13B C8B 121.6(5) . . ?
C12B C13B P1B 126.1(4) . . ?
C8B C13B P1B 112.3(4) . . ?
C15B C14B C19B 121.6(6) . . ?
C15B C14B C7B 122.5(7) . . ?
C19B C14B C7B 115.9(6) . . ?
C14B C15B C16B 118.7(6) . . ?
C14B C15B H15B 120.7 . . ?
C16B C15B H15B 120.7 . . ?
C17B C16B C15B 118.9(6) . . ?
C17B C16B H16B 120.6 . . ?
C15B C16B H16B 120.6 . . ?
C16B C17B C18B 121.9(6) . . ?
C16B C17B H17B 119.0 . . ?
C18B C17B H17B 119.0 . . ?
C19B C18B C17B 120.2(6) . . ?
C19B C18B H18B 119.9 . . ?
C17B C18B H18B 119.9 . . ?
C18B C19B C14B 118.6(5) . . ?
C18B C19B P1B 127.6(5) . . ?
C14B C19B P1B 113.6(4) . . ?
O1C P1C C1C 117.0(4) . . ?
O1C P1C C13C 118.5(4) . . ?
C1C P1C C13C 96.6(6) . . ?
O1C P1C C19C 120.4(4) . . ?
C1C P1C C19C 99.6(5) . . ?
C13C P1C C19C 100.4(6) . . ?
C6C C1C C2C 120.2(9) . . ?
C6C C1C P1C 113.1(6) . . ?
C2C C1C P1C 126.6(8) . . ?
C3C C2C C1C 119.0(10) . . ?
C3C C2C H2C 120.5 . . ?
C1C C2C H2C 120.5 . . ?
C4C C3C C2C 120.1(11) . . ?
C4C C3C H3C 119.9 . . ?
C2C C3C H3C 119.9 . . ?
C3C C4C C5C 123.0(13) . . ?
C3C C4C H4C 118.5 . . ?
C5C C4C H4C 118.5 . . ?
C6C C5C C4C 117.2(10) . . ?
C6C C5C H5C 121.4 . . ?
C4C C5C H5C 121.4 . . ?
C1C C6C C5C 120.3(9) . . ?
C1C C6C C7C 117.3(9) . . ?
C5C C6C C7C 122.5(11) . . ?
C6C C7C C14C 107.4(11) . . ?
C6C C7C C8C 107.7(10) . . ?
C14C C7C C8C 108.7(12) . . ?
C6C C7C H7C 111.0 . . ?
C14C C7C H7C 111.0 . . ?
C8C C7C H7C 111.0 . . ?
C9C C8C C13C 121.7(9) . . ?
C9C C8C C7C 123.5(10) . . ?
C13C C8C C7C 114.6(9) . . ?
C8C C9C C10C 120.2(9) . . ?
C8C C9C H9C 119.9 . . ?
C10C C9C H9C 119.9 . . ?
C11C C10C C9C 118.8(9) . . ?
C11C C10C H10C 120.6 . . ?
C9C C10C H10C 120.6 . . ?
C10C C11C C12C 121.7(9) . . ?
C10C C11C H11C 119.1 . . ?
C12C C11C H11C 119.1 . . ?
C11C C12C C13C 120.2(10) . . ?
C11C C12C H12C 119.9 . . ?
C13C C12C H12C 119.9 . . ?
C8C C13C C12C 117.0(9) . . ?
C8C C13C P1C 114.6(7) . . ?
C12C C13C P1C 128.4(8) . . ?
C15C C14C C19C 115.4(9) . . ?
C15C C14C C7C 125.9(10) . . ?
C19C C14C C7C 118.5(10) . . ?
C16C C15C C14C 120.7(8) . . ?
C16C C15C H15C 119.7 . . ?
C14C C15C H15C 119.7 . . ?
C15C C16C C17C 121.9(10) . . ?
C15C C16C H16C 119.0 . . ?
C17C C16C H16C 119.0 . . ?
C18C C17C C16C 119.0(10) . . ?
C18C C17C H17C 120.5 . . ?
C16C C17C H17C 120.5 . . ?
C19C C18C C17C 117.2(8) . . ?
C19C C18C H18C 121.4 . . ?
C17C C18C H18C 121.4 . . ?
C18C C19C C14C 125.7(8) . . ?
C18C C19C P1C 123.3(7) . . ?
C14C C19C P1C 111.0(7) . . ?
O1E P1E C1E 122.9(17) . . ?
O1E P1E C19E 122.1(17) . . ?
C1E P1E C19E 98.0(15) . . ?
O1E P1E C13E 115.5(16) . . ?
C1E P1E C13E 94.2(15) . . ?
C19E P1E C13E 98.2(15) . . ?
C2E C1E C6E 121.1(19) . . ?
C2E C1E P1E 125(2) . . ?
C6E C1E P1E 113.5(16) . . ?
C3E C2E C1E 119(2) . . ?
C3E C2E H2E 120.4 . . ?
C1E C2E H2E 120.4 . . ?
C4E C3E C2E 120(3) . . ?
C4E C3E H3E 120.0 . . ?
C2E C3E H3E 120.0 . . ?
C3E C4E C5E 122(3) . . ?
C3E C4E H4E 119.1 . . ?
C5E C4E H4E 119.1 . . ?
C6E C5E C4E 120(2) . . ?
C6E C5E H5E 120.0 . . ?
C4E C5E H5E 120.0 . . ?
C5E C6E C1E 117.5(19) . . ?
C5E C6E C7E 123(2) . . ?
C1E C6E C7E 118.5(18) . . ?
C6E C7E C14E 107(2) . . ?
C6E C7E C8E 109(2) . . ?
C14E C7E C8E 105(2) . . ?
C6E C7E H7E 111.7 . . ?
C14E C7E H7E 111.7 . . ?
C8E C7E H7E 111.7 . . ?
C9E C8E C13E 120.6(19) . . ?
C9E C8E C7E 123(2) . . ?
C13E C8E C7E 115.0(19) . . ?
C8E C9E C10E 119(2) . . ?
C8E C9E H9E 120.4 . . ?
C10E C9E H9E 120.4 . . ?
C11E C10E C9E 121(2) . . ?
C11E C10E H10E 119.7 . . ?
C9E C10E H10E 119.7 . . ?
C10E C11E C12E 121(2) . . ?
C10E C11E H11E 119.3 . . ?
C12E C11E H11E 119.3 . . ?
C11E C12E C13E 119(2) . . ?
C11E C12E H12E 120.7 . . ?
C13E C12E H12E 120.7 . . ?
C8E C13E C12E 119.3(18) . . ?
C8E C13E P1E 115.8(16) . . ?
C12E C13E P1E 124.7(18) . . ?
C15E C14E C19E 120(2) . . ?
C15E C14E C7E 119(2) . . ?
C19E C14E C7E 117.9(19) . . ?
C16E C15E C14E 120(2) . . ?
C16E C15E H15E 120.0 . . ?
C14E C15E H15E 120.0 . . ?
C15E C16E C17E 119(2) . . ?
C15E C16E H16E 120.5 . . ?
C17E C16E H16E 120.5 . . ?
C16E C17E C18E 122(2) . . ?
C16E C17E H17E 119.1 . . ?
C18E C17E H17E 119.1 . . ?
C19E C18E C17E 119(2) . . ?
C19E C18E H18E 120.5 . . ?
C17E C18E H18E 120.5 . . ?
C18E C19E C14E 120(2) . . ?
C18E C19E P1E 124(2) . . ?
C14E C19E P1E 113.8(16) . . ?
O1A P1A C1A 118.93(11) . . ?
O1A P1A C13A 118.64(9) . . ?
C1A P1A C13A 98.77(13) . . ?
O1A P1A C19A 119.14(12) . . ?
C1A P1A C19A 98.84(16) . . ?
C13A P1A C19A 98.20(13) . . ?
C2A C1A C6A 121.0(3) . . ?
C2A C1A P1A 125.9(2) . . ?
C6A C1A P1A 113.1(2) . . ?
C3A C2A C1A 119.5(2) . . ?
C3A C2A H2A 120.3 . . ?
C1A C2A H2A 120.3 . . ?
C4A C3A C2A 120.6(3) . . ?
C4A C3A H3A 119.7 . . ?
C2A C3A H3A 119.7 . . ?
C3A C4A C5A 120.4(3) . . ?
C3A C4A H4A 119.8 . . ?
C5A C4A H4A 119.8 . . ?
C6A C5A C4A 120.0(3) . . ?
C6A C5A H5A 120.0 . . ?
C4A C5A H5A 120.0 . . ?
C5A C6A C1A 118.5(3) . . ?
C5A C6A C7A 123.9(3) . . ?
C1A C6A C7A 117.6(3) . . ?
C6A C7A C14A 110.4(3) . . ?
C6A C7A C8A 109.0(3) . . ?
C14A C7A C8A 105.3(3) . . ?
C6A C7A H7A 110.7 . . ?
C14A C7A H7A 110.7 . . ?
C8A C7A H7A 110.7 . . ?
C9A C8A C13A 119.5(2) . . ?
C9A C8A C7A 124.8(2) . . ?
C13A C8A C7A 115.8(2) . . ?
C8A C9A C10A 119.4(2) . . ?
C8A C9A H9A 120.3 . . ?
C10A C9A H9A 120.3 . . ?
C11A C10A C9A 121.3(2) . . ?
C11A C10A H10A 119.4 . . ?
C9A C10A H10A 119.4 . . ?
C12A C11A C10A 119.7(3) . . ?
C12A C11A H11A 120.2 . . ?
C10A C11A H11A 120.2 . . ?
C11A C12A C13A 119.6(2) . . ?
C11A C12A H12A 120.2 . . ?
C13A C12A H12A 120.2 . . ?
C12A C13A C8A 120.6(2) . . ?
C12A C13A P1A 126.40(18) . . ?
C8A C13A P1A 113.04(18) . . ?
C15A C14A C19A 119.5(3) . . ?
C15A C14A C7A 124.3(3) . . ?
C19A C14A C7A 116.2(3) . . ?
C14A C15A C16A 118.6(3) . . ?
C14A C15A H15A 120.7 . . ?
C16A C15A H15A 120.7 . . ?
C17A C16A C15A 121.7(3) . . ?
C17A C16A H16A 119.2 . . ?
C15A C16A H16A 119.2 . . ?
C16A C17A C18A 120.5(3) . . ?
C16A C17A H17A 119.7 . . ?
C18A C17A H17A 119.7 . . ?
C17A C18A C19A 118.6(3) . . ?
C17A C18A H18A 120.7 . . ?
C19A C18A H18A 120.7 . . ?
C18A C19A C14A 121.0(2) . . ?
C18A C19A P1A 126.1(2) . . ?
C14A C19A P1A 112.9(2) . . ?
O1D P1D C1D 111.0(10) . . ?
O1D P1D C13D 124.6(12) . . ?
C1D P1D C13D 98.6(12) . . ?
O1D P1D C19D 123.7(12) . . ?
C1D P1D C19D 94.3(13) . . ?
C13D P1D C19D 98.2(12) . . ?
C6D C1D C2D 126.4(17) . . ?
C6D C1D P1D 114.0(14) . . ?
C2D C1D P1D 119.6(15) . . ?
C3D C2D C1D 115.3(16) . . ?
C3D C2D H2D 122.4 . . ?
C1D C2D H2D 122.4 . . ?
C4D C3D C2D 122(2) . . ?
C4D C3D H3D 119.2 . . ?
C2D C3D H3D 119.2 . . ?
C3D C4D C5D 124(2) . . ?
C3D C4D H4D 118.2 . . ?
C5D C4D H4D 118.2 . . ?
C4D C5D C6D 114.9(17) . . ?
C4D C5D H5D 122.5 . . ?
C6D C5D H5D 122.5 . . ?
C1D C6D C5D 117.4(15) . . ?
C1D C6D C7D 123.1(16) . . ?
C5D C6D C7D 119.5(15) . . ?
C6D C7D C14D 110.8(15) . . ?
C6D C7D C8D 106.9(13) . . ?
C14D C7D C8D 94.5(13) . . ?
C6D C7D H7D 114.3 . . ?
C14D C7D H7D 114.3 . . ?
C8D C7D H7D 114.3 . . ?
C13D C8D C9D 109.9(13) . . ?
C13D C8D C7D 117.3(12) . . ?
C9D C8D C7D 131.0(13) . . ?
C10D C9D C8D 121.7(18) . . ?
C10D C9D H9D 119.1 . . ?
C8D C9D H9D 119.1 . . ?
C11D C10D C9D 124.9(19) . . ?
C11D C10D H10D 117.6 . . ?
C9D C10D H10D 117.6 . . ?
C12D C11D C10D 117.7(19) . . ?
C12D C11D H11D 121.2 . . ?
C10D C11D H11D 121.2 . . ?
C11D C12D C13D 116.5(17) . . ?
C11D C12D H12D 121.8 . . ?
C13D C12D H12D 121.8 . . ?
C8D C13D C12D 128.8(14) . . ?
C8D C13D P1D 114.4(11) . . ?
C12D C13D P1D 116.7(13) . . ?
C15D C14D C19D 110.6(16) . . ?
C15D C14D C7D 132.5(17) . . ?
C19D C14D C7D 116.0(15) . . ?
C16D C15D C14D 126(2) . . ?
C16D C15D H15D 116.9 . . ?
C14D C15D H15D 116.9 . . ?
C17D C16D C15D 121(2) . . ?
C17D C16D H16D 119.5 . . ?
C15D C16D H16D 119.5 . . ?
C16D C17D C18D 118(2) . . ?
C16D C17D H17D 121.1 . . ?
C18D C17D H17D 121.1 . . ?
C17D C18D C19D 119.8(18) . . ?
C17D C18D H18D 120.1 . . ?
C19D C18D H18D 120.1 . . ?
C14D C19D C18D 124.5(16) . . ?
C14D C19D P1D 114.3(15) . . ?
C18D C19D P1D 120.4(15) . . ?

loop_
_geom_bond_atom_site_label_1
_geom_bond_atom_site_label_2
_geom_bond_distance
_geom_bond_site_symmetry_2
_geom_bond_publ_flag
O2A H21 0.8761 . ?
O2A H22 0.8769 . ?
O2B H23 0.8773 . ?
O2B H24 0.8759 . ?
O2C H25 0.9304 . ?
O2C H26 0.8756 . ?
P1B O1B 1.468(3) . ?
P1B C19B 1.789(5) . ?
P1B C13B 1.806(4) . ?
P1B C1B 1.817(5) . ?
C1B C2B 1.384(6) . ?
C1B C6B 1.394(6) . ?
C2B C3B 1.378(9) . ?
C2B H2B 0.9300 . ?
C3B C4B 1.366(8) . ?
C3B H3B 0.9300 . ?
C4B C5B 1.393(7) . ?
C4B H4B 0.9300 . ?
C5B C6B 1.384(7) . ?
C5B H5B 0.9300 . ?
C6B C7B 1.499(9) . ?
C7B C14B 1.514(9) . ?
C7B C8B 1.525(9) . ?
C7B H7B 0.9800 . ?
C8B C9B 1.380(6) . ?
C8B C13B 1.399(6) . ?
C9B C10B 1.370(7) . ?
C9B H9B 0.9300 . ?
C10B C11B 1.365(7) . ?
C10B H10B 0.9300 . ?
C11B C12B 1.387(7) . ?
C11B H11B 0.9300 . ?
C12B C13B 1.390(6) . ?
C12B H12B 0.9300 . ?
C14B C15B 1.388(7) . ?
C14B C19B 1.393(7) . ?
C15B C16B 1.396(8) . ?
C15B H15B 0.9300 . ?
C16B C17B 1.368(10) . ?
C16B H16B 0.9300 . ?
C17B C18B 1.379(8) . ?
C17B H17B 0.9300 . ?
C18B C19B 1.363(7) . ?
C18B H18B 0.9300 . ?
P1C O1C 1.466(5) . ?
P1C C1C 1.771(9) . ?
P1C C13C 1.786(9) . ?
P1C C19C 1.799(8) . ?
C1C C6C 1.377(10) . ?
C1C C2C 1.402(10) . ?
C2C C3C 1.376(12) . ?
C2C H2C 0.9300 . ?
C3C C4C 1.331(15) . ?
C3C H3C 0.9300 . ?
C4C C5C 1.400(14) . ?
C4C H4C 0.9300 . ?
C5C C6C 1.389(11) . ?
C5C H5C 0.9300 . ?
C6C C7C 1.520(12) . ?
C7C C14C 1.523(12) . ?
C7C C8C 1.541(12) . ?
C7C H7C 0.9800 . ?
C8C C9C 1.371(11) . ?
C8C C13C 1.391(10) . ?
C9C C10C 1.393(11) . ?
C9C H9C 0.9300 . ?
C10C C11C 1.346(12) . ?
C10C H10C 0.9300 . ?
C11C C12C 1.393(11) . ?
C11C H11C 0.9300 . ?
C12C C13C 1.400(10) . ?
C12C H12C 0.9300 . ?
C14C C15C 1.390(11) . ?
C14C C19C 1.393(11) . ?
C15C C16C 1.373(12) . ?
C15C H15C 0.9300 . ?
C16C C17C 1.397(14) . ?
C16C H16C 0.9300 . ?
C17C C18C 1.385(14) . ?
C17C H17C 0.9300 . ?
C18C C19C 1.372(10) . ?
C18C H18C 0.9300 . ?
P1E O1E 1.470(15) . ?
P1E C1E 1.796(16) . ?
P1E C19E 1.797(16) . ?
P1E C13E 1.801(16) . ?
C1E C2E 1.395(17) . ?
C1E C6E 1.398(16) . ?
C2E C3E 1.377(19) . ?
C2E H2E 0.9300 . ?
C3E C4E 1.340(19) . ?
C3E H3E 0.9300 . ?
C4E C5E 1.389(19) . ?
C4E H4E 0.9300 . ?
C5E C6E 1.389(17) . ?
C5E H5E 0.9300 . ?
C6E C7E 1.510(18) . ?
C7E C14E 1.528(18) . ?
C7E C8E 1.530(18) . ?
C7E H7E 0.9800 . ?
C8E C9E 1.378(17) . ?
C8E C13E 1.390(16) . ?
C9E C10E 1.384(18) . ?
C9E H9E 0.9300 . ?
C10E C11E 1.353(19) . ?
C10E H10E 0.9300 . ?
C11E C12E 1.388(18) . ?
C11E H11E 0.9300 . ?
C12E C13E 1.401(17) . ?
C12E H12E 0.9300 . ?
C14E C15E 1.394(17) . ?
C14E C19E 1.397(16) . ?
C15E C16E 1.381(19) . ?
C15E H15E 0.9300 . ?
C16E C17E 1.381(19) . ?
C16E H16E 0.9300 . ?
C17E C18E 1.38(2) . ?
C17E H17E 0.9300 . ?
C18E C19E 1.373(17) . ?
C18E H18E 0.9300 . ?
P1A O1A 1.4807(13) . ?
P1A C1A 1.767(3) . ?
P1A C13A 1.799(2) . ?
P1A C19A 1.813(2) . ?
C1A C2A 1.385(3) . ?
C1A C6A 1.397(3) . ?
C2A C3A 1.374(4) . ?
C2A H2A 0.9300 . ?
C3A C4A 1.367(4) . ?
C3A H3A 0.9300 . ?
C4A C5A 1.395(4) . ?
C4A H4A 0.9300 . ?
C5A C6A 1.387(3) . ?
C5A H5A 0.9300 . ?
C6A C7A 1.492(5) . ?
C7A C14A 1.524(5) . ?
C7A C8A 1.557(4) . ?
C7A H7A 0.9800 . ?
C8A C9A 1.372(3) . ?
C8A C13A 1.404(3) . ?
C9A C10A 1.385(3) . ?
C9A H9A 0.9300 . ?
C10A C11A 1.382(4) . ?
C10A H10A 0.9300 . ?
C11A C12A 1.375(4) . ?
C11A H11A 0.9300 . ?
C12A C13A 1.382(3) . ?
C12A H12A 0.9300 . ?
C14A C15A 1.380(3) . ?
C14A C19A 1.402(3) . ?
C15A C16A 1.393(4) . ?
C15A H15A 0.9300 . ?
C16A C17A 1.368(4) . ?
C16A H16A 0.9300 . ?
C17A C18A 1.377(4) . ?
C17A H17A 0.9300 . ?
C18A C19A 1.392(3) . ?
C18A H18A 0.9300 . ?
P1D O1D 1.505(13) . ?
P1D C1D 1.767(17) . ?
P1D C13D 1.790(15) . ?
P1D C19D 1.827(16) . ?
C1D C6D 1.348(16) . ?
C1D C2D 1.351(17) . ?
C2D C3D 1.349(18) . ?
C2D H2D 0.9300 . ?
C3D C4D 1.344(17) . ?
C3D H3D 0.9300 . ?
C4D C5D 1.368(18) . ?
C4D H4D 0.9300 . ?
C5D C6D 1.428(18) . ?
C5D H5D 0.9300 . ?
C6D C7D 1.506(15) . ?
C7D C14D 1.551(16) . ?
C7D C8D 1.630(14) . ?
C7D H7D 0.9800 . ?
C8D C13D 1.405(14) . ?
C8D C9D 1.413(16) . ?
C9D C10D 1.386(17) . ?
C9D H9D 0.9300 . ?
C10D C11D 1.37(2) . ?
C10D H10D 0.9300 . ?
C11D C12D 1.344(18) . ?
C11D H11D 0.9300 . ?
C12D C13D 1.431(16) . ?
C12D H12D 0.9300 . ?
C14D C15D 1.386(18) . ?
C14D C19D 1.410(16) . ?
C15D C16D 1.377(18) . ?
C15D H15D 0.9300 . ?
C16D C17D 1.352(18) . ?
C16D H16D 0.9300 . ?
C17D C18D 1.368(19) . ?
C17D H17D 0.9300 . ?
C18D C19D 1.411(19) . ?
C18D H18D 0.9300 . ?

loop_
_geom_torsion_atom_site_label_1
_geom_torsion_atom_site_label_2
_geom_torsion_atom_site_label_3
_geom_torsion_atom_site_label_4
_geom_torsion
_geom_torsion_site_symmetry_1
_geom_torsion_site_symmetry_2
_geom_torsion_site_symmetry_3
_geom_torsion_site_symmetry_4
_geom_torsion_publ_flag
O1B P1B C1B C2B 0.3(8) . . . . ?
C19B P1B C1B C2B -129.7(7) . . . . ?
C13B P1B C1B C2B 130.8(7) . . . . ?
O1B P1B C1B C6B 179.7(6) . . . . ?
C19B P1B C1B C6B 49.7(7) . . . . ?
C13B P1B C1B C6B -49.8(7) . . . . ?
C6B C1B C2B C3B 2.2(12) . . . . ?
P1B C1B C2B C3B -178.4(7) . . . . ?
C1B C2B C3B C4B -1.9(14) . . . . ?
C2B C3B C4B C5B 1.4(15) . . . . ?
C3B C4B C5B C6B -1.2(13) . . . . ?
C4B C5B C6B C1B 1.5(14) . . . . ?
C4B C5B C6B C7B -179.8(9) . . . . ?
C2B C1B C6B C5B -2.0(14) . . . . ?
P1B C1B C6B C5B 178.5(7) . . . . ?
C2B C1B C6B C7B 179.1(7) . . . . ?
P1B C1B C6B C7B -0.3(11) . . . . ?
C5B C6B C7B C14B 122.0(10) . . . . ?
C1B C6B C7B C14B -59.2(11) . . . . ?
C5B C6B C7B C8B -120.0(11) . . . . ?
C1B C6B C7B C8B 58.8(11) . . . . ?
C6B C7B C8B C9B 118.8(11) . . . . ?
C14B C7B C8B C9B -122.3(11) . . . . ?
C6B C7B C8B C13B -57.5(11) . . . . ?
C14B C7B C8B C13B 61.5(11) . . . . ?
C13B C8B C9B C10B -2.1(15) . . . . ?
C7B C8B C9B C10B -178.3(9) . . . . ?
C8B C9B C10B C11B 2.4(16) . . . . ?
C9B C10B C11B C12B -2.5(18) . . . . ?
C10B C11B C12B C13B 2.2(15) . . . . ?
C11B C12B C13B C8B -2.0(12) . . . . ?
C11B C12B C13B P1B 179.0(7) . . . . ?
C9B C8B C13B C12B 2.0(14) . . . . ?
C7B C8B C13B C12B 178.5(8) . . . . ?
C9B C8B C13B P1B -179.0(8) . . . . ?
C7B C8B C13B P1B -2.5(11) . . . . ?
O1B P1B C13B C12B 0.1(7) . . . . ?
C19B P1B C13B C12B 130.3(7) . . . . ?
C1B P1B C13B C12B -130.3(7) . . . . ?
O1B P1B C13B C8B -178.9(6) . . . . ?
C19B P1B C13B C8B -48.8(7) . . . . ?
C1B P1B C13B C8B 50.7(7) . . . . ?
C6B C7B C14B C15B -117.0(12) . . . . ?
C8B C7B C14B C15B 123.4(12) . . . . ?
C6B C7B C14B C19B 60.4(13) . . . . ?
C8B C7B C14B C19B -59.2(12) . . . . ?
C19B C14B C15B C16B -3.0(17) . . . . ?
C7B C14B C15B C16B 174.3(10) . . . . ?
C14B C15B C16B C17B 2.9(14) . . . . ?
C15B C16B C17B C18B -1.8(13) . . . . ?
C16B C17B C18B C19B 0.7(12) . . . . ?
C17B C18B C19B C14B -0.6(13) . . . . ?
C17B C18B C19B P1B -174.4(8) . . . . ?
C15B C14B C19B C18B 1.8(17) . . . . ?
C7B C14B C19B C18B -175.6(9) . . . . ?
C15B C14B C19B P1B 176.5(10) . . . . ?
C7B C14B C19B P1B -0.9(14) . . . . ?
O1B P1B C19B C18B -4.5(10) . . . . ?
C13B P1B C19B C18B -134.8(8) . . . . ?
C1B P1B C19B C18B 125.4(8) . . . . ?
O1B P1B C19B C14B -178.7(8) . . . . ?
C13B P1B C19B C14B 51.1(9) . . . . ?
C1B P1B C19B C14B -48.7(9) . . . . ?
O1C P1C C1C C6C -178.9(9) . . . . ?
C13C P1C C1C C6C -52.1(11) . . . . ?
C19C P1C C1C C6C 49.7(11) . . . . ?
O1C P1C C1C C2C -0.9(12) . . . . ?
C13C P1C C1C C2C 125.9(11) . . . . ?
C19C P1C C1C C2C -132.4(11) . . . . ?
C6C C1C C2C C3C -1.6(18) . . . . ?
P1C C1C C2C C3C -179.4(10) . . . . ?
C1C C2C C3C C4C 0(2) . . . . ?
C2C C3C C4C C5C -1(3) . . . . ?
C3C C4C C5C C6C 4(3) . . . . ?
C2C C1C C6C C5C 4(2) . . . . ?
P1C C1C C6C C5C -177.4(12) . . . . ?
C2C C1C C6C C7C -176.8(11) . . . . ?
P1C C1C C6C C7C 1.3(17) . . . . ?
C4C C5C C6C C1C -6(2) . . . . ?
C4C C5C C6C C7C 175.7(16) . . . . ?
C1C C6C C7C C14C -58.5(16) . . . . ?
C5C C6C C7C C14C 120.3(17) . . . . ?
C1C C6C C7C C8C 58.4(16) . . . . ?
C5C C6C C7C C8C -122.9(16) . . . . ?
C6C C7C C8C C9C 128.6(17) . . . . ?
C14C C7C C8C C9C -115.4(18) . . . . ?
C6C C7C C8C C13C -56.5(17) . . . . ?
C14C C7C C8C C13C 59.5(17) . . . . ?
C13C C8C C9C C10C 7(3) . . . . ?
C7C C8C C9C C10C -178.1(14) . . . . ?
C8C C9C C10C C11C -3(2) . . . . ?
C9C C10C C11C C12C -3(2) . . . . ?
C10C C11C C12C C13C 4(2) . . . . ?
C9C C8C C13C C12C -6(2) . . . . ?
C7C C8C C13C C12C 179.2(13) . . . . ?
C9C C8C C13C P1C 172.2(14) . . . . ?
C7C C8C C13C P1C -3(2) . . . . ?
C11C C12C C13C C8C 0(2) . . . . ?
C11C C12C C13C P1C -177.6(14) . . . . ?
O1C P1C C13C C8C 178.9(11) . . . . ?
C1C P1C C13C C8C 53.2(14) . . . . ?
C19C P1C C13C C8C -47.9(14) . . . . ?
O1C P1C C13C C12C -3.3(17) . . . . ?
C1C P1C C13C C12C -129.1(15) . . . . ?
C19C P1C C13C C12C 129.9(14) . . . . ?
C6C C7C C14C C15C -117(2) . . . . ?
C8C C7C C14C C15C 127(2) . . . . ?
C6C C7C C14C C19C 57(2) . . . . ?
C8C C7C C14C C19C -59(2) . . . . ?
C19C C14C C15C C16C 3(3) . . . . ?
C7C C14C C15C C16C 177.5(16) . . . . ?
C14C C15C C16C C17C 0(3) . . . . ?
C15C C16C C17C C18C -3(3) . . . . ?
C16C C17C C18C C19C 2(2) . . . . ?
C17C C18C C19C C14C 1(2) . . . . ?
C17C C18C C19C P1C -177.7(11) . . . . ?
C15C C14C C19C C18C -4(3) . . . . ?
C7C C14C C19C C18C -178.8(13) . . . . ?
C15C C14C C19C P1C 175.5(14) . . . . ?
C7C C14C C19C P1C 0(2) . . . . ?
O1C P1C C19C C18C -0.3(13) . . . . ?
C1C P1C C19C C18C 129.0(10) . . . . ?
C13C P1C C19C C18C -132.4(11) . . . . ?
O1C P1C C19C C14C -179.3(12) . . . . ?
C1C P1C C19C C14C -50.0(13) . . . . ?
C13C P1C C19C C14C 48.6(14) . . . . ?
O1E P1E C1E C2E -13(5) . . . . ?
C19E P1E C1E C2E 124(4) . . . . ?
C13E P1E C1E C2E -137(4) . . . . ?
O1E P1E C1E C6E 173(3) . . . . ?
C19E P1E C1E C6E -50(3) . . . . ?
C13E P1E C1E C6E 49(3) . . . . ?
C6E C1E C2E C3E 1(3) . . . . ?
P1E C1E C2E C3E -172(4) . . . . ?
C1E C2E C3E C4E 0(3) . . . . ?
C2E C3E C4E C5E 1(6) . . . . ?
C3E C4E C5E C6E -4(8) . . . . ?
C4E C5E C6E C1E 5(7) . . . . ?
C4E C5E C6E C7E 173(5) . . . . ?
C2E C1E C6E C5E -4(5) . . . . ?
P1E C1E C6E C5E 170(4) . . . . ?
C2E C1E C6E C7E -172(4) . . . . ?
P1E C1E C6E C7E 2(5) . . . . ?
C5E C6E C7E C14E -112(5) . . . . ?
C1E C6E C7E C14E 56(4) . . . . ?
C5E C6E C7E C8E 134(4) . . . . ?
C1E C6E C7E C8E -58(4) . . . . ?
C6E C7E C8E C9E -120(4) . . . . ?
C14E C7E C8E C9E 125(3) . . . . ?
C6E C7E C8E C13E 48(4) . . . . ?
C14E C7E C8E C13E -67(4) . . . . ?
C13E C8E C9E C10E -3(3) . . . . ?
C7E C8E C9E C10E 164(5) . . . . ?
C8E C9E C10E C11E -2(3) . . . . ?
C9E C10E C11E C12E 4(7) . . . . ?
C10E C11E C12E C13E -1(8) . . . . ?
C9E C8E C13E C12E 6(5) . . . . ?
C7E C8E C13E C12E -162(4) . . . . ?
C9E C8E C13E P1E -178(3) . . . . ?
C7E C8E C13E P1E 14(5) . . . . ?
C11E C12E C13E C8E -4(7) . . . . ?
C11E C12E C13E P1E -180(5) . . . . ?
O1E P1E C13E C8E 172(3) . . . . ?
C1E P1E C13E C8E -59(3) . . . . ?
C19E P1E C13E C8E 40(3) . . . . ?
O1E P1E C13E C12E -12(5) . . . . ?
C1E P1E C13E C12E 117(4) . . . . ?
C19E P1E C13E C12E -144(4) . . . . ?
C6E C7E C14E C15E 141(3) . . . . ?
C8E C7E C14E C15E -103(3) . . . . ?
C6E C7E C14E C19E -59(4) . . . . ?
C8E C7E C14E C19E 57(4) . . . . ?
C19E C14E C15E C16E 1(3) . . . . ?
C7E C14E C15E C16E 161(4) . . . . ?
C14E C15E C16E C17E 1(3) . . . . ?
C15E C16E C17E C18E -3(5) . . . . ?
C16E C17E C18E C19E 2(7) . . . . ?
C17E C18E C19E C14E 1(7) . . . . ?
C17E C18E C19E P1E -163(4) . . . . ?
C15E C14E C19E C18E -2(5) . . . . ?
C7E C14E C19E C18E -162(5) . . . . ?
C15E C14E C19E P1E 164(3) . . . . ?
C7E C14E C19E P1E 3(5) . . . . ?
O1E P1E C19E C18E -11(5) . . . . ?
C1E P1E C19E C18E -148(5) . . . . ?
C13E P1E C19E C18E 116(5) . . . . ?
O1E P1E C19E C14E -176(3) . . . . ?
C1E P1E C19E C14E 47(4) . . . . ?
C13E P1E C19E C14E -49(4) . . . . ?
O1A P1A C1A C2A 0.6(4) . . . . ?
C13A P1A C1A C2A 130.4(3) . . . . ?
C19A P1A C1A C2A -129.8(4) . . . . ?
O1A P1A C1A C6A 179.4(2) . . . . ?
C13A P1A C1A C6A -50.9(3) . . . . ?
C19A P1A C1A C6A 48.9(3) . . . . ?
C6A C1A C2A C3A -2.0(6) . . . . ?
P1A C1A C2A C3A 176.7(3) . . . . ?
C1A C2A C3A C4A 1.3(5) . . . . ?
C2A C3A C4A C5A 0.6(5) . . . . ?
C3A C4A C5A C6A -1.8(4) . . . . ?
C4A C5A C6A C1A 1.1(4) . . . . ?
C4A C5A C6A C7A -177.5(4) . . . . ?
C2A C1A C6A C5A 0.8(5) . . . . ?
P1A C1A C6A C5A -178.1(3) . . . . ?
C2A C1A C6A C7A 179.5(4) . . . . ?
P1A C1A C6A C7A 0.6(5) . . . . ?
C5A C6A C7A C14A 120.7(4) . . . . ?
C1A C6A C7A C14A -57.9(5) . . . . ?
C5A C6A C7A C8A -124.1(3) . . . . ?
C1A C6A C7A C8A 57.3(5) . . . . ?
C6A C7A C8A C9A 123.7(4) . . . . ?
C14A C7A C8A C9A -117.9(4) . . . . ?
C6A C7A C8A C13A -55.9(4) . . . . ?
C14A C7A C8A C13A 62.5(4) . . . . ?
C13A C8A C9A C10A 1.5(5) . . . . ?
C7A C8A C9A C10A -178.1(3) . . . . ?
C8A C9A C10A C11A 0.5(4) . . . . ?
C9A C10A C11A C12A -2.3(5) . . . . ?
C10A C11A C12A C13A 2.1(5) . . . . ?
C11A C12A C13A C8A -0.2(4) . . . . ?
C11A C12A C13A P1A 179.9(3) . . . . ?
C9A C8A C13A C12A -1.7(4) . . . . ?
C7A C8A C13A C12A 177.9(3) . . . . ?
C9A C8A C13A P1A 178.3(2) . . . . ?
C7A C8A C13A P1A -2.1(4) . . . . ?
O1A P1A C13A C12A 0.9(3) . . . . ?
C1A P1A C13A C12A -129.0(3) . . . . ?
C19A P1A C13A C12A 130.7(3) . . . . ?
O1A P1A C13A C8A -179.05(19) . . . . ?
C1A P1A C13A C8A 51.0(2) . . . . ?
C19A P1A C13A C8A -49.3(2) . . . . ?
C6A C7A C14A C15A -124.6(5) . . . . ?
C8A C7A C14A C15A 117.9(5) . . . . ?
C6A C7A C14A C19A 54.1(5) . . . . ?
C8A C7A C14A C19A -63.4(5) . . . . ?
C19A C14A C15A C16A -0.7(8) . . . . ?
C7A C14A C15A C16A 178.0(5) . . . . ?
C14A C15A C16A C17A -1.1(8) . . . . ?
C15A C16A C17A C18A 1.6(7) . . . . ?
C16A C17A C18A C19A -0.2(5) . . . . ?
C17A C18A C19A C14A -1.6(4) . . . . ?
C17A C18A C19A P1A 177.5(3) . . . . ?
C15A C14A C19A C18A 2.1(6) . . . . ?
C7A C14A C19A C18A -176.7(4) . . . . ?
C15A C14A C19A P1A -177.1(4) . . . . ?
C7A C14A C19A P1A 4.1(5) . . . . ?
O1A P1A C19A C18A -0.9(4) . . . . ?
C1A P1A C19A C18A 129.4(3) . . . . ?
C13A P1A C19A C18A -130.3(3) . . . . ?
O1A P1A C19A C14A 178.2(3) . . . . ?
C1A P1A C19A C14A -51.4(3) . . . . ?
C13A P1A C19A C14A 48.8(3) . . . . ?
O1D P1D C1D C6D -179(2) . . . . ?
C13D P1D C1D C6D 49(2) . . . . ?
C19D P1D C1D C6D -50(2) . . . . ?
O1D P1D C1D C2D 3(2) . . . . ?
C13D P1D C1D C2D -129.1(19) . . . . ?
C19D P1D C1D C2D 132(2) . . . . ?
C6D C1D C2D C3D 0(3) . . . . ?
P1D C1D C2D C3D 178(2) . . . . ?
C1D C2D C3D C4D -3(2) . . . . ?
C2D C3D C4D C5D 9(4) . . . . ?
C3D C4D C5D C6D -11(4) . . . . ?
C2D C1D C6D C5D -3(4) . . . . ?
P1D C1D C6D C5D 179(2) . . . . ?
C2D C1D C6D C7D 179(2) . . . . ?
P1D C1D C6D C7D 1(4) . . . . ?
C4D C5D C6D C1D 8(4) . . . . ?
C4D C5D C6D C7D -174(2) . . . . ?
C1D C6D C7D C14D 49(3) . . . . ?
C5D C6D C7D C14D -129(2) . . . . ?
C1D C6D C7D C8D -52(3) . . . . ?
C5D C6D C7D C8D 130(2) . . . . ?
C6D C7D C8D C13D 45(2) . . . . ?
C14D C7D C8D C13D -68.4(19) . . . . ?
C6D C7D C8D C9D -118.1(19) . . . . ?
C14D C7D C8D C9D 128.6(18) . . . . ?
C13D C8D C9D C10D 2.6(16) . . . . ?
C7D C8D C9D C10D 166.5(18) . . . . ?
C8D C9D C10D C11D 3(2) . . . . ?
C9D C10D C11D C12D -8(4) . . . . ?
C10D C11D C12D C13D 6(4) . . . . ?
C9D C8D C13D C12D -4(3) . . . . ?
C7D C8D C13D C12D -170(2) . . . . ?
C9D C8D C13D P1D 175.1(15) . . . . ?
C7D C8D C13D P1D 9(2) . . . . ?
C11D C12D C13D C8D -1(4) . . . . ?
C11D C12D C13D P1D -180(2) . . . . ?
O1D P1D C13D C8D -175.7(15) . . . . ?
C1D P1D C13D C8D -52.7(19) . . . . ?
C19D P1D C13D C8D 43(2) . . . . ?
O1D P1D C13D C12D 3(3) . . . . ?
C1D P1D C13D C12D 126(2) . . . . ?
C19D P1D C13D C12D -138(2) . . . . ?
C6D C7D C14D C15D 132(3) . . . . ?
C8D C7D C14D C15D -118(2) . . . . ?
C6D C7D C14D C19D -35(3) . . . . ?
C8D C7D C14D C19D 75(2) . . . . ?
C19D C14D C15D C16D 1(2) . . . . ?
C7D C14D C15D C16D -167(3) . . . . ?
C14D C15D C16D C17D 2(3) . . . . ?
C15D C16D C17D C18D -6(5) . . . . ?
C16D C17D C18D C19D 6(6) . . . . ?
C15D C14D C19D C18D -1(4) . . . . ?
C7D C14D C19D C18D 169(3) . . . . ?
C15D C14D C19D P1D 168(2) . . . . ?
C7D C14D C19D P1D -22(3) . . . . ?
C17D C18D C19D C14D -2(6) . . . . ?
C17D C18D C19D P1D -171(3) . . . . ?
O1D P1D C19D C14D -180(2) . . . . ?
C1D P1D C19D C14D 61(3) . . . . ?
C13D P1D C19D C14D -38(3) . . . . ?
O1D P1D C19D C18D -10(4) . . . . ?
C1D P1D C19D C18D -129(3) . . . . ?
C13D P1D C19D C18D 132(3) . . . . ?
